data_7129435
loop_
_publ_author_name
'Gr\"odler, Dennis'
'Weidemann, Martin L.'
'Lichtenberg, Andreas'
'Greven, Tobias'
'Nickstadt, Robin'
'Haydo, Malek'
'Wickleder, Mathias'
'Klein, Axel'
'Johrendt, Dirk'
'Mathur, Sanjay'
'Zegke, Markus'
'Raauf, Aida'

_publ_section_title
;
 Heterobimetallic uranyl(vi) alkoxides of lanthanoids: formation through
 simple ligand exchange
;
_journal_name_full 'Chemical Communications'
_journal_paper_doi 10.1039/D1CC05444A
_journal_year 2022
_chemical_formula_moiety 'C58 H120 Ho4 O24 U2'
_chemical_formula_sum 'C58 H120 Ho4 O24 U2'
_chemical_formula_weight 2337.31
_space_group_crystal_system monoclinic
_space_group_IT_number 12
_space_group_name_Hall '-C 2y'
_space_group_name_H-M_alt 'C 1 2/m 1'
_atom_sites_solution_hydrogens geom
_atom_sites_solution_primary heavy
_audit_creation_date 2021-09-14
_audit_creation_method
;
Olex2 1.2
(compiled 2017.08.10 svn.r3458 for OlexSys, GUI svn.r5381)
;
_audit_update_record
;
2021-11-17 deposited with the CCDC.	2021-12-14 downloaded from the CCDC.
;
_cell_angle_alpha 90
_cell_angle_beta 124.648(4)
_cell_angle_gamma 90
_cell_formula_units_Z 2
_cell_length_a 19.351(2)
_cell_length_b 17.629(2)
_cell_length_c 16.5056(19)
_cell_measurement_reflns_used 9775
_cell_measurement_temperature 100(2)
_cell_measurement_theta_max 30.709
_cell_measurement_theta_min 2.559
_cell_volume 4632.2(9)
_computing_cell_refinement 'SAINT V8.40A (?, 2016)'
_computing_data_reduction 'SAINT V8.40A (?, 2016)'
_computing_molecular_graphics 'Olex2 (Dolomanov et al., 2009)'
_computing_publication_material 'Olex2 (Dolomanov et al., 2009)'
_computing_structure_refinement 'ShelXL (Sheldrick, 2015)'
_computing_structure_solution 'ShelXS (Sheldrick, 2008)'
_diffrn_ambient_temperature 100.0
_diffrn_measured_fraction_theta_full 0.994
_diffrn_measured_fraction_theta_max 0.995
_diffrn_measurement_device_type 'Bruker APEX-II CCD'
_diffrn_measurement_method '\f and \w scans'
_diffrn_radiation_type MoK\a
_diffrn_radiation_wavelength 0.71073
_diffrn_reflns_av_R_equivalents 0.0678
_diffrn_reflns_av_unetI/netI 0.0226
_diffrn_reflns_Laue_measured_fraction_full 0.994
_diffrn_reflns_Laue_measured_fraction_max 0.995
_diffrn_reflns_limit_h_max 25
_diffrn_reflns_limit_h_min -25
_diffrn_reflns_limit_k_max 23
_diffrn_reflns_limit_k_min -23
_diffrn_reflns_limit_l_max 21
_diffrn_reflns_limit_l_min -21
_diffrn_reflns_number 124112
_diffrn_reflns_point_group_measured_fraction_full 0.994
_diffrn_reflns_point_group_measured_fraction_max 0.995
_diffrn_reflns_theta_full 25.242
_diffrn_reflns_theta_max 27.877
_diffrn_reflns_theta_min 2.311
_diffrn_standards_number 0
_exptl_absorpt_coefficient_mu 6.914
_exptl_absorpt_correction_T_max 0.7461
_exptl_absorpt_correction_T_min 0.4774
_exptl_absorpt_correction_type multi-scan
_exptl_absorpt_process_details
'SADABS-2016/2 (Bruker,2016/2) was used for absorption correction. wR2(int) was 0.1595 before and 0.0856 after correction. The Ratio of minimum to maximum transmission is 0.6399. The \l/2 correction factor is Not present.'
_exptl_crystal_colour 'clear light orange'
_exptl_crystal_colour_lustre clear
_exptl_crystal_colour_modifier light
_exptl_crystal_colour_primary orange
_exptl_crystal_density_diffrn 1.676
_exptl_crystal_description plate
_exptl_crystal_F_000 2224
_exptl_crystal_size_max 0.23
_exptl_crystal_size_mid 0.224
_exptl_crystal_size_min 0.148
_refine_diff_density_max 2.195
_refine_diff_density_min -2.609
_refine_diff_density_rms 0.249
_refine_ls_extinction_method none
_refine_ls_goodness_of_fit_ref 1.179
_refine_ls_hydrogen_treatment constr
_refine_ls_matrix_type full
_refine_ls_number_parameters 375
_refine_ls_number_reflns 5680
_refine_ls_number_restraints 66
_refine_ls_restrained_S_all 1.178
_refine_ls_R_factor_all 0.0650
_refine_ls_R_factor_gt 0.0565
_refine_ls_shift/su_max 0.004
_refine_ls_shift/su_mean 0.000
_refine_ls_structure_factor_coef Fsqd
_refine_ls_weighting_details 'w=1/[\s^2^(Fo^2^)+(0.0002P)^2^+255.9823P] where P=(Fo^2^+2Fc^2^)/3'
_refine_ls_weighting_scheme calc
_refine_ls_wR_factor_gt 0.1363
_refine_ls_wR_factor_ref 0.1420
_reflns_Friedel_coverage 0.000
_reflns_number_gt 5107
_reflns_number_total 5680
_reflns_threshold_expression 'I > 2\s(I)'
_cod_data_source_file d1cc05444a2.cif
_cod_data_source_block dg054plate_tw_monoc
_cod_original_cell_volume 4632.1(9)
_cod_database_code 7129435
_shelx_shelxl_version_number 2018/3
_shelx_space_group_comment
;
The symmetry employed for this shelxl refinement is uniquely defined
by the following loop, which should always be used as a source of
symmetry information in preference to the above space-group names.
They are only intended as comments.
;
_shelx_estimated_absorpt_t_max 0.428
_shelx_estimated_absorpt_t_min 0.299
_olex2_refinement_description
;
1. Fixed Uiso
 At 1.5 times of:
  All C(H,H,H) groups
2. Uiso/Uaniso restraints and constraints
Uanis(C19) \\sim Ueq: with sigma of 0.005 and sigma for terminal atoms of 0.01
Uanis(C19A) \\sim Ueq, Uanis(C6) \\sim Ueq: with sigma of 0.001 and sigma for
terminal atoms of 0.002
Uanis(C20A) \\sim Ueq, Uanis(C21A) \\sim Ueq, Uanis(C22A) \\sim Ueq, Uanis(C16)
\\sim Ueq, Uanis(C14) \\sim Ueq, Uanis(C8) \\sim Ueq, Uanis(C12) \\sim Ueq:
with sigma of 0.01 and sigma for terminal atoms of 0.02
Uanis(O8) \\sim Ueq: with sigma of 0.001 and sigma for terminal atoms of 0.002
3. Others
 Sof(O8)=1-FVAR(1)
 Sof(O8A)=FVAR(1)
 Fixed Sof: Ho2(0.5) Ho1(0.5) O4(0.5) O6(0.5) O3(0.5) O5(0.5) H11A(0.5)
 H11B(0.5) H11C(0.5) H12A(0.5) H12B(0.5) H12C(0.5) C13(0.5) C14(0.5) H14A(0.5)
 H14B(0.5) H14C(0.5) C15(0.5) H15A(0.5) H15B(0.5) H15C(0.5) C16(0.5) H16A(0.5)
 H16B(0.5) H16C(0.5) C20(0.66667) H20A(0.66667) H20B(0.66667) H20C(0.66667)
 C17(0.5) C18(0.5) H18A(0.5) H18B(0.5) H18C(0.5) C5(0.5) C6(0.5) H6A(0.5)
 H6B(0.5) H6C(0.5) C7(0.5) H7A(0.5) H7B(0.5) H7C(0.5) C8(0.5) H8A(0.5) H8B(0.5)
 H8C(0.5) C19(0.5) C21(0.66667) H21A(0.66667) H21B(0.66667) H21C(0.66667)
 C22(0.66667) H22A(0.66667) H22B(0.66667) H22C(0.66667) C2(0.5) H2A(0.5)
 H2B(0.5) H2C(0.5) C3(0.5) H3A(0.5) H3B(0.5) H3C(0.5) C4(0.5) H4A(0.5) H4B(0.5)
 H4C(0.5) C9(0.5) C10(0.5) H10A(0.5) H10B(0.5) H10C(0.5) C17A(0.5) C18A(0.5)
 H18D(0.5) H18E(0.5) H18F(0.5) C19A(0.5) C20A(0.33333) H20D(0.33333)
 H20E(0.33333) H20F(0.33333) C21A(0.33333) H21D(0.33333) H21E(0.33333)
 H21F(0.33333) C22A(0.33333) H22D(0.33333) H22E(0.33333) H22F(0.33333)
4.a Me refined with riding coordinates:
 C16(H16A,H16B,H16C)
4.b Idealised Me refined as rotating group:
 C11(H11A,H11B,H11C), C12(H12A,H12B,H12C), C14(H14A,H14B,H14C), C15(H15A,H15B,
 H15C), C20(H20A,H20B,H20C), C18(H18A,H18B,H18C), C6(H6A,H6B,H6C), C7(H7A,H7B,
 H7C), C8(H8A,H8B,H8C), C21(H21A,H21B,H21C), C22(H22A,H22B,H22C), C2(H2A,H2B,
 H2C), C3(H3A,H3B,H3C), C4(H4A,H4B,H4C), C10(H10A,H10B,H10C), C18A(H18D,H18E,
 H18F), C20A(H20D,H20E,H20F), C21A(H21D,H21E,H21F), C22A(H22D,H22E,H22F)
;
_olex2_submission_special_instructions 'No special instructions were received'

loop_
_space_group_symop_operation_xyz
'x, y, z'
'-x, y, -z'
'x+1/2, y+1/2, z'
'-x+1/2, y+1/2, -z'
'-x, -y, -z'
'x, -y, z'
'-x+1/2, -y+1/2, -z'
'x+1/2, -y+1/2, z'

loop_
_atom_site_label
_atom_site_type_symbol
_atom_site_fract_x
_atom_site_fract_y
_atom_site_fract_z
_atom_site_U_iso_or_equiv
_atom_site_adp_type
_atom_site_occupancy
_atom_site_site_symmetry_order
_atom_site_calc_flag
_atom_site_refinement_flags_posn
_atom_site_refinement_flags_adp
_atom_site_refinement_flags_occupancy
_atom_site_disorder_assembly
_atom_site_disorder_group
U1 U 0.64351(3) 0.500000 0.33178(3) 0.02192(13) Uani 1 2 d S T P A .
Ho2 Ho 0.60298(5) 0.35504(4) 0.17310(5) 0.01920(17) Uani 0.5 1 d . . . A .
Ho1 Ho 0.71280(5) 0.48012(4) 0.18416(5) 0.02017(19) Uani 0.5 1 d . . . A -1
O1 O 0.7067(6) 0.500000 0.4636(6) 0.034(2) Uani 1 2 d S T P A .
O2 O 0.5914(5) 0.500000 0.1953(6) 0.0210(17) Uani 1 2 d S T P A .
O4 O 0.5505(9) 0.4327(8) 0.3274(9) 0.030(3) Uani 0.5 1 d . . . A .
O6 O 0.6420(9) 0.2458(7) 0.1843(11) 0.032(3) Uani 0.5 1 d . . . A .
O7 O 0.6439(5) 0.4033(7) 0.0843(6) 0.061(3) Uani 1 1 d . . . . .
O9 O 0.7269(4) 0.4188(4) 0.3067(5) 0.0330(16) Uani 1 1 d . . . . .
O8 O 0.7077(14) 0.3449(13) 0.0234(16) 0.016(6) Uani 0.240(17) 1 d . U . A 1
O3 O 0.5846(8) 0.6175(7) 0.2967(9) 0.024(3) Uani 0.5 1 d . . . A -1
O5 O 0.8256(8) 0.4752(8) 0.2005(10) 0.033(3) Uani 0.5 1 d . . . A -1
O8A O 0.5409(6) 0.3459(5) -0.0639(6) 0.031(3) Uani 0.760(17) 1 d . . . A 2
C11 C 0.8957(15) 0.500000 0.125(2) 0.107(11) Uani 1 2 d S T P . .
H11A H 0.842430 0.490172 0.061261 0.161 Uiso 0.5 1 calc GR . . B -1
H11B H 0.942427 0.482846 0.121738 0.161 Uiso 0.5 1 calc GR . . B -1
H11C H 0.901277 0.554512 0.138656 0.161 Uiso 0.5 1 calc GR . . B -1
C12 C 0.9743(16) 0.500000 0.299(2) 0.107(10) Uani 1 2 d S TU P . .
H12A H 0.957736 0.551181 0.304497 0.161 Uiso 0.5 1 calc GR . . C -1
H12B H 1.022770 0.503156 0.294595 0.161 Uiso 0.5 1 calc GR . . C -1
H12C H 0.989462 0.470133 0.356802 0.161 Uiso 0.5 1 calc GR . . C -1
C13 C 0.6576(15) 0.1652(11) 0.1839(17) 0.037(5) Uani 0.5 1 d . . . . .
C14 C 0.685(2) 0.1456(18) 0.123(2) 0.069(8) Uani 0.5 1 d . U . A .
H14A H 0.637045 0.143212 0.053980 0.103 Uiso 0.5 1 calc GR . . . .
H14B H 0.713448 0.096152 0.142910 0.103 Uiso 0.5 1 calc GR . . . .
H14C H 0.724972 0.184190 0.129724 0.103 Uiso 0.5 1 calc GR . . . .
C15 C 0.5848(14) 0.1234(14) 0.1481(15) 0.044(6) Uani 0.5 1 d . . . A .
H15A H 0.576354 0.116007 0.200741 0.067 Uiso 0.5 1 calc GR . . . .
H15B H 0.589904 0.073976 0.124835 0.067 Uiso 0.5 1 calc GR . . . .
H15C H 0.536648 0.150877 0.093362 0.067 Uiso 0.5 1 calc GR . . . .
C16 C 0.719(2) 0.121(3) 0.290(2) 0.089(10) Uani 0.5 1 d . U . A .
H16A H 0.774772 0.143818 0.326702 0.134 Uiso 0.5 1 calc R . . . .
H16B H 0.694708 0.125636 0.328663 0.134 Uiso 0.5 1 calc R . . . .
H16C H 0.722729 0.067234 0.278207 0.134 Uiso 0.5 1 calc R . . . .
C20 C 0.8721(12) 0.4394(13) 0.4411(17) 0.061(6) Uani 0.6667 1 d . . . . .
H20A H 0.880823 0.476368 0.403305 0.091 Uiso 0.6667 1 calc GR . . A .
H20B H 0.925180 0.413434 0.488118 0.091 Uiso 0.6667 1 calc GR . . . .
H20C H 0.852619 0.465773 0.476879 0.091 Uiso 0.6667 1 calc GR . . . .
C17 C 0.6362(14) 0.3910(13) 0.0027(15) 0.038(5) Uani 0.5 1 d . . . A 1
C18 C 0.6267(12) 0.4652(10) -0.0579(13) 0.026(4) Uani 0.5 1 d . . . A 1
H18A H 0.577971 0.494507 -0.072005 0.039 Uiso 0.5 1 calc GR . . A 1
H18B H 0.618801 0.450554 -0.119932 0.039 Uiso 0.5 1 calc GR . . A 1
H18C H 0.677512 0.496287 -0.019087 0.039 Uiso 0.5 1 calc GR . . A 1
C5 C 0.5163(14) 0.3955(12) 0.3748(15) 0.034(4) Uani 0.5 1 d . . . A -2
C6 C 0.4805(17) 0.3173(15) 0.3235(19) 0.049(6) Uani 0.5 1 d . U . A -2
H6A H 0.442256 0.297765 0.339647 0.074 Uiso 0.5 1 calc GR . . A -2
H6B H 0.526813 0.281413 0.346561 0.074 Uiso 0.5 1 calc GR . . A -2
H6C H 0.449823 0.323441 0.251979 0.074 Uiso 0.5 1 calc GR . . A -2
C7 C 0.4413(15) 0.4404(16) 0.3551(17) 0.046(6) Uani 0.5 1 d . . . A -2
H7A H 0.460511 0.489092 0.389784 0.069 Uiso 0.5 1 calc GR . . A -2
H7B H 0.412594 0.411667 0.378502 0.069 Uiso 0.5 1 calc GR . . A -2
H7C H 0.402438 0.449529 0.284157 0.069 Uiso 0.5 1 calc GR . . A -2
C8 C 0.5834(15) 0.3864(14) 0.4828(17) 0.041(5) Uani 0.5 1 d . U . A -2
H8A H 0.607301 0.436098 0.511835 0.061 Uiso 0.5 1 calc GR . . A -2
H8B H 0.627756 0.353088 0.491546 0.061 Uiso 0.5 1 calc GR . . A -2
H8C H 0.558939 0.363918 0.515404 0.061 Uiso 0.5 1 calc GR . . A -2
C19 C 0.8054(11) 0.3805(11) 0.3699(13) 0.027(4) Uani 0.5 1 d . U . A -2
C21 C 0.7916(13) 0.3312(12) 0.4329(17) 0.063(6) Uani 0.6667 1 d . . . A -2
H21A H 0.787385 0.362746 0.478770 0.095 Uiso 0.6667 1 calc GR . . A -2
H21B H 0.838817 0.295947 0.470042 0.095 Uiso 0.6667 1 calc GR . . A -2
H21C H 0.739405 0.302372 0.391102 0.095 Uiso 0.6667 1 calc GR . . A -2
C22 C 0.8361(13) 0.3416(12) 0.3163(17) 0.061(6) Uani 0.6667 1 d . . . A -2
H22A H 0.795351 0.303038 0.272404 0.092 Uiso 0.6667 1 calc GR . . A -2
H22B H 0.890263 0.317392 0.363705 0.092 Uiso 0.6667 1 calc GR . . A -2
H22C H 0.843086 0.378845 0.277285 0.092 Uiso 0.6667 1 calc GR . . A -2
C1 C 0.5391(9) 0.6619(6) 0.3265(9) 0.046(3) Uani 1 1 d . . . A -1
C2 C 0.5495(16) 0.7439(11) 0.3143(16) 0.039(5) Uani 0.5 1 d . . . A -1
H2A H 0.527325 0.754190 0.245218 0.059 Uiso 0.5 1 calc GR . . A -1
H2B H 0.609239 0.757189 0.355932 0.059 Uiso 0.5 1 calc GR . . A -1
H2C H 0.518747 0.774321 0.333680 0.059 Uiso 0.5 1 calc GR . . A -1
C3 C 0.5810(14) 0.6458(14) 0.4387(14) 0.035(5) Uani 0.5 1 d . . . A -1
H3A H 0.557415 0.680166 0.463704 0.052 Uiso 0.5 1 calc GR . . A -1
H3B H 0.641786 0.654070 0.475192 0.052 Uiso 0.5 1 calc GR . . A -1
H3C H 0.570154 0.593171 0.447371 0.052 Uiso 0.5 1 calc GR . . A -1
C4 C 0.4468(14) 0.6371(13) 0.2666(15) 0.036(5) Uani 0.5 1 d . . . A -1
H4A H 0.420883 0.647427 0.196665 0.054 Uiso 0.5 1 calc GR . . A -1
H4B H 0.416877 0.665356 0.288964 0.054 Uiso 0.5 1 calc GR . . A -1
H4C H 0.443500 0.582653 0.276071 0.054 Uiso 0.5 1 calc GR . . A -1
C9 C 0.8971(13) 0.4597(12) 0.2010(15) 0.033(4) Uani 0.5 1 d . . . A -1
C10 C 0.893(2) 0.3787(18) 0.169(3) 0.082(12) Uani 0.5 1 d . . . A -1
H10A H 0.894035 0.344415 0.216803 0.123 Uiso 0.5 1 calc GR . . A -1
H10B H 0.940655 0.368002 0.165752 0.123 Uiso 0.5 1 calc GR . . A -1
H10C H 0.840319 0.370869 0.104069 0.123 Uiso 0.5 1 calc GR . . A -1
C17A C 0.6106(11) 0.3410(9) 0.0060(12) 0.019(3) Uani 0.5 1 d . . . A 2
C18A C 0.6698(17) 0.2855(19) 0.0113(18) 0.061(8) Uani 0.5 1 d . . . A 2
H18D H 0.690111 0.303644 -0.027697 0.091 Uiso 0.5 1 calc GR . . A 2
H18E H 0.641269 0.236648 -0.014849 0.091 Uiso 0.5 1 calc GR . . A 2
H18F H 0.717430 0.279102 0.080063 0.091 Uiso 0.5 1 calc GR . . A 2
C19A C 0.7610(9) 0.3386(9) 0.3545(11) 0.015(3) Uani 0.5 1 d . U . A -1
C20A C 0.863(3) 0.363(2) 0.439(3) 0.060(10) Uani 0.3333 1 d . U . A -1
H20D H 0.896537 0.316843 0.471074 0.090 Uiso 0.3333 1 calc GR . . A -1
H20E H 0.866992 0.396103 0.489094 0.090 Uiso 0.3333 1 calc GR . . A -1
H20F H 0.885425 0.389362 0.406339 0.090 Uiso 0.3333 1 calc GR . . A -1
C21A C 0.732(3) 0.311(3) 0.410(4) 0.061(11) Uani 0.3333 1 d . U . A -1
H21D H 0.735580 0.351693 0.453281 0.091 Uiso 0.3333 1 calc GR . . A -1
H21E H 0.766567 0.268180 0.450454 0.091 Uiso 0.3333 1 calc GR . . A -1
H21F H 0.673353 0.294863 0.365822 0.091 Uiso 0.3333 1 calc GR . . A -1
C22A C 0.768(2) 0.2953(17) 0.290(2) 0.036(7) Uani 0.3333 1 d . U . A -1
H22D H 0.716238 0.266207 0.247178 0.053 Uiso 0.3333 1 calc GR . . A -1
H22E H 0.815561 0.260296 0.326964 0.053 Uiso 0.3333 1 calc GR . . A -1
H22F H 0.777341 0.328579 0.249306 0.053 Uiso 0.3333 1 calc GR . . A -1

loop_
_atom_site_aniso_label
_atom_site_aniso_U_11
_atom_site_aniso_U_22
_atom_site_aniso_U_33
_atom_site_aniso_U_23
_atom_site_aniso_U_13
_atom_site_aniso_U_12
U1 0.0274(2) 0.0198(2) 0.0156(2) 0.000 0.01042(18) 0.000
Ho2 0.0182(3) 0.0190(3) 0.0172(3) 0.0006(3) 0.0081(3) 0.0014(3)
Ho1 0.0183(3) 0.0193(5) 0.0186(3) -0.0012(2) 0.0079(3) 0.0000(2)
O1 0.036(5) 0.040(6) 0.015(4) 0.000 0.009(4) 0.000
O2 0.016(4) 0.026(4) 0.018(4) 0.000 0.008(3) 0.000
O4 0.042(8) 0.031(7) 0.024(6) 0.006(5) 0.022(6) 0.002(6)
O6 0.034(7) 0.014(6) 0.042(8) 0.002(5) 0.017(6) 0.005(5)
O7 0.028(4) 0.121(9) 0.033(4) 0.030(5) 0.016(3) 0.010(5)
O9 0.024(3) 0.023(3) 0.033(4) -0.003(3) 0.005(3) 0.004(3)
O8 0.015(6) 0.016(6) 0.016(6) -0.001(2) 0.010(4) 0.002(2)
O3 0.032(6) 0.018(6) 0.019(6) -0.004(5) 0.014(5) 0.002(5)
O5 0.025(6) 0.038(8) 0.034(7) -0.001(5) 0.016(6) 0.000(5)
O8A 0.037(5) 0.036(5) 0.014(4) -0.002(3) 0.011(4) 0.005(4)
C11 0.042(12) 0.18(3) 0.11(2) 0.000 0.048(15) 0.000
C12 0.053(12) 0.17(2) 0.108(17) 0.000 0.051(12) 0.000
C13 0.048(12) 0.021(9) 0.049(12) 0.003(9) 0.031(11) -0.009(9)
C14 0.077(15) 0.063(14) 0.062(14) -0.006(11) 0.037(12) 0.033(12)
C15 0.034(11) 0.046(13) 0.028(10) -0.002(9) 0.002(9) -0.026(10)
C16 0.058(14) 0.15(2) 0.051(14) -0.006(14) 0.023(11) 0.034(14)
C20 0.036(9) 0.063(13) 0.057(12) 0.007(11) 0.012(9) -0.007(9)
C17 0.055(13) 0.045(13) 0.036(11) -0.031(9) 0.040(11) -0.032(11)
C18 0.035(10) 0.024(8) 0.024(8) -0.003(7) 0.020(8) -0.012(8)
C5 0.043(11) 0.034(11) 0.031(10) 0.004(8) 0.025(9) -0.004(9)
C6 0.050(6) 0.050(6) 0.050(6) 0.001(2) 0.029(4) -0.002(2)
C7 0.043(12) 0.065(16) 0.038(12) 0.004(11) 0.027(11) -0.003(12)
C8 0.050(11) 0.042(11) 0.036(10) 0.010(9) 0.028(9) 0.013(9)
C19 0.023(5) 0.030(6) 0.026(5) 0.001(4) 0.012(4) 0.006(4)
C21 0.049(11) 0.050(12) 0.074(14) 0.048(11) 0.026(11) 0.021(10)
C22 0.041(10) 0.047(12) 0.070(14) 0.010(10) 0.016(10) 0.011(9)
C1 0.074(9) 0.020(5) 0.052(7) -0.006(5) 0.040(7) -0.004(5)
C2 0.072(15) 0.021(9) 0.041(11) 0.007(8) 0.042(12) 0.023(10)
C3 0.046(12) 0.043(12) 0.019(9) -0.006(9) 0.021(9) -0.007(10)
C4 0.042(11) 0.045(12) 0.029(10) 0.003(9) 0.026(9) 0.007(10)
C9 0.031(10) 0.031(11) 0.037(10) -0.011(8) 0.018(9) -0.002(8)
C10 0.09(2) 0.07(2) 0.16(3) -0.04(2) 0.11(3) -0.033(18)
C17A 0.023(8) 0.014(7) 0.019(7) -0.007(6) 0.011(7) -0.008(6)
C18A 0.050(14) 0.08(2) 0.037(13) 0.006(13) 0.017(11) 0.040(15)
C19A 0.015(3) 0.014(3) 0.015(3) 0.0004(10) 0.0084(18) 0.0007(10)
C20A 0.051(16) 0.034(14) 0.059(17) 0.013(13) 0.010(12) 0.008(13)
C21A 0.066(18) 0.063(19) 0.073(18) 0.028(14) 0.051(15) 0.015(14)
C22A 0.050(14) 0.021(11) 0.036(13) 0.010(10) 0.024(11) 0.023(11)

loop_
_atom_type_symbol
_atom_type_description
_atom_type_scat_dispersion_real
_atom_type_scat_dispersion_imag
_atom_type_scat_source
C C 0.0033 0.0016 'International Tables Vol C Tables 4.2.6.8 and 6.1.1.4'
H H 0.0000 0.0000 'International Tables Vol C Tables 4.2.6.8 and 6.1.1.4'
Ho Ho -0.2175 4.6783 'International Tables Vol C Tables 4.2.6.8 and 6.1.1.4'
O O 0.0106 0.0060 'International Tables Vol C Tables 4.2.6.8 and 6.1.1.4'
U U -9.6767 9.6646 'International Tables Vol C Tables 4.2.6.8 and 6.1.1.4'

loop_
_geom_angle_atom_site_label_1
_geom_angle_atom_site_label_2
_geom_angle_atom_site_label_3
_geom_angle
_geom_angle_site_symmetry_1
_geom_angle_site_symmetry_3
_geom_angle_publ_flag
O1 U1 O2 172.1(4) . . ?
O1 U1 O4 91.2(4) . . ?
O1 U1 O4 91.2(4) . 6_565 ?
O1 U1 O9 98.6(3) . 6_565 ?
O1 U1 O9 98.6(3) . . ?
O1 U1 O3 101.9(3) . . ?
O2 U1 O4 95.3(4) . . ?
O2 U1 O4 95.3(4) . 6_565 ?
O2 U1 O9 75.1(3) . . ?
O2 U1 O9 75.1(3) . 6_565 ?
O2 U1 O3 81.1(3) . . ?
O4 U1 O4 68.0(8) 6_565 . ?
O4 U1 O9 169.4(4) . 6_565 ?
O4 U1 O9 107.8(4) 6_565 6_565 ?
O4 U1 O9 169.4(4) 6_565 . ?
O4 U1 O9 107.8(4) . . ?
O4 U1 O3 102.0(5) . . ?
O4 U1 O3 35.9(5) 6_565 . ?
O9 U1 O9 74.5(4) . 6_565 ?
O3 U1 O9 72.4(4) . 6_565 ?
O3 U1 O9 143.1(4) . . ?
O2 Ho2 Ho1 44.46(18) . 6_565 ?
O6 Ho2 Ho1 126.1(4) . 6_565 ?
O6 Ho2 O2 165.8(4) . . ?
O6 Ho2 O7 99.8(5) . . ?
O6 Ho2 O9 103.4(4) . . ?
O6 Ho2 O8A 103.0(5) . 2_655 ?
O7 Ho2 Ho1 44.2(3) . 6_565 ?
O7 Ho2 O2 78.8(4) . . ?
O7 Ho2 O9 83.2(3) . . ?
O7 Ho2 O8A 103.8(3) . 2_655 ?
O9 Ho2 Ho1 46.98(18) . 6_565 ?
O9 Ho2 O2 62.4(2) . . ?
O8A Ho2 O2 90.9(3) 2_655 . ?
O8A Ho2 O9 151.0(3) 2_655 . ?
O2 Ho1 C17 101.6(4) . . ?
O7 Ho1 O2 86.5(3) . . ?
O7 Ho1 O9 96.0(3) . . ?
O7 Ho1 O5 104.3(4) . . ?
O7 Ho1 C17 20.2(4) . . ?
O9 Ho1 O2 67.9(2) . . ?
O9 Ho1 C17 114.1(5) . . ?
O5 Ho1 O2 168.7(4) . . ?
O5 Ho1 O9 107.3(4) . . ?
O5 Ho1 C17 89.7(6) . . ?
U1 O2 Ho2 97.97(18) . . ?
U1 O2 Ho2 97.97(18) . 6_565 ?
U1 O2 Ho1 101.8(3) . 6_565 ?
U1 O2 Ho1 101.8(3) . . ?
Ho2 O2 Ho2 156.7(4) . 6_565 ?
Ho1 O2 Ho2 72.00(16) 6_565 6_565 ?
Ho1 O2 Ho2 72.00(16) . . ?
Ho1 O2 Ho2 88.1(2) 6_565 . ?
Ho1 O2 Ho2 88.1(2) . 6_565 ?
Ho1 O2 Ho1 16.23(6) 6_565 . ?
C5 O4 U1 151.6(12) . . ?
C1 O4 U1 131.2(9) 6_565 . ?
C13 O6 Ho2 172.1(13) . . ?
Ho2 O7 Ho1 98.0(4) . 6_565 ?
Ho1 O7 Ho2 92.2(3) . . ?
Ho1 O7 Ho1 11.71(10) . 6_565 ?
C17 O7 Ho2 139.7(12) . . ?
C17 O7 Ho1 128.0(11) . . ?
C17 O7 Ho1 122.0(11) . 6_565 ?
C17A O7 Ho2 98.4(8) . . ?
U1 O9 Ho2 91.1(2) . . ?
U1 O9 Ho1 86.6(2) . 6_565 ?
Ho2 O9 Ho1 89.9(2) . 6_565 ?
Ho1 O9 U1 97.2(3) . . ?
Ho1 O9 Ho2 81.2(2) . . ?
Ho1 O9 Ho1 13.57(6) . 6_565 ?
C19 O9 U1 134.8(9) . . ?
C19 O9 Ho2 122.4(9) . . ?
C19A O9 U1 126.2(7) . . ?
C19A O9 Ho2 87.4(6) . . ?
C19A O9 Ho1 135.3(7) . . ?
C19A O9 Ho1 147.1(7) . 6_565 ?
C1 O3 U1 135.6(9) . . ?
C9 O5 Ho1 169.4(12) . . ?
O6 C13 C16 119(2) . . ?
C14 C13 O6 114(2) . . ?
C14 C13 C16 108(2) . . ?
C15 C13 O6 111(2) . . ?
C15 C13 C14 106(2) . . ?
C15 C13 C16 98(2) . . ?
O7 C17 Ho1 31.7(7) . . ?
O7 C17 O8 109(2) . . ?
O7 C17 C18 115.0(17) . . ?
O8 C17 Ho1 101.4(13) . . ?
O8 C17 C18 110.9(16) . . ?
C18 C17 Ho1 90.7(10) . . ?
O4 C5 C6 107.9(17) . . ?
O4 C5 C7 109.0(17) . . ?
O4 C5 C8 109.8(18) . . ?
C7 C5 C6 105.6(19) . . ?
C8 C5 C6 111.5(19) . . ?
C8 C5 C7 112.8(18) . . ?
O9 C19 C20 108.6(15) . . ?
O9 C19 C21 104.3(14) . . ?
O9 C19 C22 113.7(15) . . ?
C21 C19 C20 105.4(17) . . ?
C22 C19 C20 108.5(17) . . ?
C22 C19 C21 115.9(18) . . ?
O3 C1 C2 108.8(13) . . ?
O3 C1 C3 107.2(13) . . ?
O3 C1 C4 109.6(12) . . ?
C2 C1 C3 108.4(14) . . ?
C2 C1 C4 112.8(16) . . ?
C4 C1 C3 109.9(13) . . ?
C1 C3 C1 84.5(9) . 6_565 ?
O5 C9 C11 111.9(18) . . ?
O5 C9 C12 105.6(16) . . ?
O5 C9 C10 108.8(18) . . ?
C11 C9 C12 101.9(18) . . ?
C11 C9 C10 101.2(19) . . ?
C10 C9 C12 127(2) . . ?
O8A C17A O7 118.1(14) . . ?
O8A C17A C18A 121.8(17) . . ?
C18A C17A O7 119.1(16) . . ?
O9 C19A C20A 98.4(15) . . ?
C21A C19A O9 115(2) . . ?
C21A C19A C20A 105(3) . . ?
C22A C19A O9 107.9(15) . . ?
C22A C19A C20A 101(2) . . ?
C22A C19A C21A 125(3) . . ?

loop_
_geom_bond_atom_site_label_1
_geom_bond_atom_site_label_2
_geom_bond_distance
_geom_bond_site_symmetry_2
_geom_bond_publ_flag
U1 O1 1.789(9) . ?
U1 O2 1.873(8) . ?
U1 O4 2.123(14) 6_565 ?
U1 O4 2.123(14) . ?
U1 O9 2.363(7) 6_565 ?
U1 O9 2.363(7) . ?
U1 O3 2.275(12) . ?
Ho2 Ho1 3.5431(11) 6_565 ?
Ho2 O2 2.6094(19) . ?
Ho2 O6 2.038(13) . ?
Ho2 O7 2.195(8) . ?
Ho2 O9 2.422(7) . ?
Ho2 O8A 2.306(9) 2_655 ?
Ho1 O2 2.483(8) . ?
Ho1 O7 1.956(11) . ?
Ho1 O9 2.169(8) . ?
Ho1 O5 2.043(13) . ?
Ho1 C17 2.930(17) . ?
O4 C5 1.44(2) . ?
O4 C1 1.681(17) 6_565 ?
O6 C13 1.45(2) . ?
O7 C17 1.287(19) . ?
O7 C17A 1.532(18) . ?
O9 C19 1.431(19) . ?
O9 C19A 1.571(16) . ?
O8 C17 1.47(3) . ?
O3 C1 1.457(17) . ?
O5 C9 1.41(2) . ?
O8A C17A 1.178(19) . ?
C11 C9 1.43(3) . ?
C12 C9 1.61(3) . ?
C13 C14 1.43(3) . ?
C13 C15 1.39(3) . ?
C13 C16 1.65(4) . ?
C20 C19 1.55(3) . ?
C17 C18 1.59(3) . ?
C5 C6 1.56(3) . ?
C5 C7 1.52(3) . ?
C5 C8 1.50(3) . ?
C19 C21 1.49(3) . ?
C19 C22 1.49(3) . ?
C1 C2 1.49(2) . ?
C1 C3 1.57(2) . ?
C1 C4 1.53(3) . ?
C9 C10 1.51(3) . ?
C17A C18A 1.47(3) . ?
C19A C20A 1.71(4) . ?
C19A C21A 1.41(4) . ?
C19A C22A 1.38(3) . ?
